data_7057361
loop_
_publ_author_name
'Bedekovi\'c, Nikola'
'Stilinovi\'c, Vladimir'
'Fri\<s\<ci\'c, Tomislav'
'Cin\<ci\'c, Dominik'

_publ_section_title
;
 Comparison of isomericmeta- andpara-diiodotetrafluorobenzene as halogen
 bond donors in crystal engineering
;
_journal_issue 13
_journal_name_full 'New Journal of Chemistry'
_journal_page_first 10584
_journal_paper_doi 10.1039/C8NJ01368C
_journal_volume 42
_journal_year 2018
_chemical_formula_moiety 'C6 F4 I2, C9 H7 N'
_chemical_formula_sum 'C15 H7 F4 I2 N'
_chemical_formula_weight 531.02
_space_group_crystal_system monoclinic
_space_group_IT_number 14
_space_group_name_Hall '-P 2ybc'
_space_group_name_H-M_alt 'P 1 21/c 1'
_symmetry_space_group_name_Hall '-P 2ybc'
_symmetry_space_group_name_H-M 'P 1 21/c 1'
_atom_sites_solution_hydrogens geom
_audit_creation_method SHELXL-2014/7
_audit_update_record
;
2018-04-25 deposited with the CCDC.
2018-04-27 downloaded from the CCDC.
;
_cell_angle_alpha 90
_cell_angle_beta 110.087(12)
_cell_angle_gamma 90
_cell_formula_units_Z 4
_cell_length_a 13.1009(14)
_cell_length_b 9.2198(6)
_cell_length_c 14.0936(14)
_cell_measurement_reflns_used 2094
_cell_measurement_temperature 295(2)
_cell_measurement_theta_max 37.4117
_cell_measurement_theta_min 3.9539
_cell_volume 1598.8(3)
_computing_cell_refinement
;
        CrysAlis RED, Oxford Diffraction Ltd.,
        Version 1.171.32.29 (release 10-06-2008 CrysAlis171 .NET)
        (compiled Jun 10 2008,16:49:55)
;
_computing_data_collection
;
        CrysAlis CCD, Oxford Diffraction Ltd.,
        Version 1.171.32.29 (release 10-06-2008 CrysAlis171 .NET)
        (compiled Jun 10 2008,16:49:55)
;
_computing_data_reduction
;
        CrysAlis RED, Oxford Diffraction Ltd.,
        Version 1.171.32.29 (release 10-06-2008 CrysAlis171 .NET)
        (compiled Jun 10 2008,16:49:55)
;
_computing_molecular_graphics 'MERCURY (C.F. Macrae et al , 2008)'
_computing_publication_material 'SHELXL-2014/7 (Sheldrick, 2014)'
_computing_structure_refinement 'SHELXL-2014/7 (Sheldrick, 2014)'
_computing_structure_solution 'SHELXS-97 (Sheldrick, 1990)'
_diffrn_ambient_temperature 295(2)
_diffrn_detector_area_resol_mean 16.3426
_diffrn_measured_fraction_theta_full 0.992
_diffrn_measured_fraction_theta_max 0.992
_diffrn_measurement_device_type
;
Oxford Diffraction Xcalibur CCD
diffractometer
;
_diffrn_measurement_method 'omega scan'
_diffrn_radiation_type MoK\a
_diffrn_radiation_wavelength 0.71073
_diffrn_reflns_av_R_equivalents 0.0447
_diffrn_reflns_av_unetI/netI 0.0678
_diffrn_reflns_Laue_measured_fraction_full 0.992
_diffrn_reflns_Laue_measured_fraction_max 0.992
_diffrn_reflns_limit_h_max 12
_diffrn_reflns_limit_h_min -15
_diffrn_reflns_limit_k_max 10
_diffrn_reflns_limit_k_min -10
_diffrn_reflns_limit_l_max 16
_diffrn_reflns_limit_l_min -15
_diffrn_reflns_number 7589
_diffrn_reflns_point_group_measured_fraction_full 0.992
_diffrn_reflns_point_group_measured_fraction_max 0.992
_diffrn_reflns_theta_full 24.999
_diffrn_reflns_theta_max 24.999
_diffrn_reflns_theta_min 3.966
_diffrn_source 'Enhance (Mo) X-ray Source'
_exptl_absorpt_coefficient_mu 3.969
_exptl_absorpt_correction_T_max 1.00000
_exptl_absorpt_correction_T_min 0.51560
_exptl_absorpt_correction_type multi-scan
_exptl_crystal_colour colourless
_exptl_crystal_density_diffrn 2.206
_exptl_crystal_description block
_exptl_crystal_F_000 984
_exptl_crystal_size_max 0.53
_exptl_crystal_size_mid 0.48
_exptl_crystal_size_min 0.41
_refine_diff_density_max 0.484
_refine_diff_density_min -0.908
_refine_diff_density_rms 0.141
_refine_ls_extinction_method none
_refine_ls_goodness_of_fit_ref 0.812
_refine_ls_hydrogen_treatment constr
_refine_ls_matrix_type full
_refine_ls_number_parameters 199
_refine_ls_number_reflns 2788
_refine_ls_number_restraints 0
_refine_ls_restrained_S_all 0.812
_refine_ls_R_factor_all 0.0749
_refine_ls_R_factor_gt 0.0355
_refine_ls_shift/su_max 0.001
_refine_ls_shift/su_mean 0.000
_refine_ls_structure_factor_coef Fsqd
_refine_ls_weighting_details 'w=1/[\s^2^(Fo^2^)+(0.0329P)^2^] where P=(Fo^2^+2Fc^2^)/3'
_refine_ls_weighting_scheme calc
_refine_ls_wR_factor_gt 0.0652
_refine_ls_wR_factor_ref 0.0720
_reflns_Friedel_coverage 0.000
_reflns_number_gt 1633
_reflns_number_total 2788
_reflns_threshold_expression 'I > 2\s(I)'
_cod_data_source_file c8nj01368c2.cif
_cod_data_source_block IV13
_cod_depositor_comments 'Adding full bibliography for 7057346--7057365.cif.'
_cod_database_code 7057361
_shelx_shelxl_version_number 2014/7
_shelx_space_group_comment
;
The symmetry employed for this shelxl refinement is uniquely defined
by the following loop, which should always be used as a source of
symmetry information in preference to the above space-group names.
They are only intended as comments.
;

loop_
_space_group_symop_operation_xyz
'x, y, z'
'-x, y+1/2, -z+1/2'
'-x, -y, -z'
'x, -y-1/2, z-1/2'

loop_
_atom_site_label
_atom_site_type_symbol
_atom_site_fract_x
_atom_site_fract_y
_atom_site_fract_z
_atom_site_U_iso_or_equiv
_atom_site_adp_type
_atom_site_occupancy
_atom_site_site_symmetry_order
_atom_site_calc_flag
_atom_site_refinement_flags_posn
_atom_site_refinement_flags_adp
I2 I 0.95686(3) 0.39457(4) 0.60917(3) 0.05927(16) Uani 1 1 d . .
I1 I 0.80283(4) -0.22722(5) 0.53890(4) 0.0880(2) Uani 1 1 d . .
F2 F 0.6986(3) 0.4271(3) 0.5000(2) 0.0708(10) Uani 1 1 d . .
F3 F 0.5391(3) 0.2334(4) 0.4305(3) 0.0812(11) Uani 1 1 d . .
F1 F 0.9527(3) 0.0492(4) 0.6043(3) 0.0734(10) Uani 1 1 d . .
F4 F 0.5826(3) -0.0512(4) 0.4472(3) 0.0798(11) Uani 1 1 d . .
C7 C 0.6671(5) 0.2643(7) 0.2359(4) 0.0490(15) Uani 1 1 d . .
C2 C 0.7654(5) 0.1887(7) 0.2768(4) 0.0504(16) Uani 1 1 d . .
N1 N 0.8638(5) 0.4124(7) 0.3197(4) 0.0706(16) Uani 1 1 d . .
C15 C 0.6425(5) 0.1871(7) 0.4735(4) 0.0516(16) Uani 1 1 d . .
C9 C 0.7668(7) 0.4825(8) 0.2805(5) 0.076(2) Uani 1 1 d . .
H2 H 0.7672 0.5834 0.2819 0.091 Uiso 1 1 calc R U
C1 C 0.8621(5) 0.2697(8) 0.3190(4) 0.0597(18) Uani 1 1 d . .
H1 H 0.9273 0.2200 0.3475 0.072 Uiso 1 1 calc R U
C3 C 0.7660(6) 0.0377(8) 0.2733(4) 0.0712(19) Uani 1 1 d . .
H7 H 0.8314 -0.0119 0.3003 0.085 Uiso 1 1 calc R U
C5 C 0.5741(6) 0.0372(9) 0.1903(5) 0.080(2) Uani 1 1 d . .
H5 H 0.5098 -0.0142 0.1614 0.097 Uiso 1 1 calc R U
C8 C 0.6703(6) 0.4150(7) 0.2398(5) 0.0686(19) Uani 1 1 d . .
H3 H 0.6066 0.4686 0.2146 0.082 Uiso 1 1 calc R U
C11 C 0.7699(5) -0.0046(6) 0.5264(4) 0.0488(15) Uani 1 1 d . .
C6 C 0.5713(6) 0.1834(9) 0.1924(5) 0.074(2) Uani 1 1 d . .
H4 H 0.5053 0.2313 0.1647 0.089 Uiso 1 1 calc R U
C12 C 0.8493(5) 0.0965(6) 0.5613(4) 0.0505(15) Uani 1 1 d . .
C13 C 0.8302(5) 0.2443(6) 0.5543(4) 0.0441(14) Uani 1 1 d . .
C14 C 0.7256(5) 0.2850(6) 0.5100(4) 0.0492(15) Uani 1 1 d . .
C16 C 0.6651(5) 0.0428(7) 0.4824(4) 0.0497(15) Uani 1 1 d . .
C4 C 0.6720(7) -0.0383(9) 0.2307(5) 0.088(2) Uani 1 1 d . .
H6 H 0.6731 -0.1391 0.2286 0.106 Uiso 1 1 calc R U

loop_
_atom_site_aniso_label
_atom_site_aniso_U_11
_atom_site_aniso_U_22
_atom_site_aniso_U_33
_atom_site_aniso_U_23
_atom_site_aniso_U_13
_atom_site_aniso_U_12
I2 0.0599(3) 0.0547(3) 0.0620(3) -0.0053(2) 0.0193(2) -0.0197(2)
I1 0.0897(4) 0.0407(3) 0.1249(4) 0.0017(3) 0.0259(3) -0.0001(3)
F2 0.076(3) 0.041(2) 0.090(2) 0.0032(18) 0.022(2) 0.0109(19)
F3 0.048(2) 0.072(3) 0.109(3) 0.006(2) 0.009(2) 0.009(2)
F1 0.044(2) 0.057(2) 0.105(2) 0.007(2) 0.0067(19) 0.0064(19)
F4 0.053(2) 0.063(2) 0.110(3) -0.007(2) 0.011(2) -0.023(2)
C7 0.048(4) 0.058(4) 0.040(3) -0.003(3) 0.014(3) -0.005(3)
C2 0.044(4) 0.062(4) 0.039(3) -0.005(3) 0.007(3) -0.005(3)
N1 0.058(4) 0.080(5) 0.066(3) -0.008(3) 0.011(3) -0.021(4)
C15 0.033(4) 0.057(4) 0.055(4) 0.009(3) 0.002(3) -0.002(3)
C9 0.098(6) 0.057(5) 0.073(5) -0.010(4) 0.029(5) -0.016(5)
C1 0.052(4) 0.078(5) 0.046(4) -0.005(4) 0.012(3) -0.015(4)
C3 0.061(5) 0.070(5) 0.080(5) -0.005(4) 0.022(4) 0.003(4)
C5 0.070(5) 0.074(5) 0.090(5) -0.023(5) 0.017(4) -0.024(5)
C8 0.057(4) 0.061(5) 0.083(5) -0.002(4) 0.017(4) 0.006(4)
C11 0.054(4) 0.036(3) 0.052(3) 0.001(3) 0.013(3) 0.004(3)
C6 0.047(4) 0.083(6) 0.076(5) -0.002(4) 0.001(4) -0.006(4)
C12 0.041(4) 0.051(4) 0.054(3) 0.009(3) 0.010(3) -0.001(3)
C13 0.052(4) 0.041(4) 0.041(3) -0.003(3) 0.019(3) -0.009(3)
C14 0.053(4) 0.042(3) 0.050(3) 0.008(3) 0.014(3) 0.007(3)
C16 0.044(4) 0.046(4) 0.058(4) 0.002(3) 0.016(3) -0.011(3)
C4 0.099(7) 0.061(5) 0.111(6) -0.010(5) 0.045(6) -0.012(5)

loop_
_atom_type_symbol
_atom_type_description
_atom_type_scat_dispersion_real
_atom_type_scat_dispersion_imag
_atom_type_scat_source
C C 0.0033 0.0016 'International Tables Vol C Tables 4.2.6.8 and 6.1.1.4'
H H 0.0000 0.0000 'International Tables Vol C Tables 4.2.6.8 and 6.1.1.4'
N N 0.0061 0.0033 'International Tables Vol C Tables 4.2.6.8 and 6.1.1.4'
F F 0.0171 0.0103 'International Tables Vol C Tables 4.2.6.8 and 6.1.1.4'
I I -0.4742 1.8119 'International Tables Vol C Tables 4.2.6.8 and 6.1.1.4'

loop_
_geom_angle_atom_site_label_1
_geom_angle_atom_site_label_2
_geom_angle_atom_site_label_3
_geom_angle
C8 C7 C2 118.0(6)
C8 C7 C6 123.9(6)
C2 C7 C6 118.1(6)
C3 C2 C7 119.9(6)
C3 C2 C1 121.9(7)
C7 C2 C1 118.3(6)
C1 N1 C9 117.4(6)
F3 C15 C16 120.3(6)
F3 C15 C14 120.4(5)
C16 C15 C14 119.3(6)
C8 C9 N1 124.1(7)
N1 C1 C2 122.8(6)
C4 C3 C2 120.9(7)
C6 C5 C4 121.1(7)
C9 C8 C7 119.3(6)
C12 C11 C16 118.0(5)
C12 C11 I1 122.2(4)
C16 C11 I1 119.8(4)
C5 C6 C7 120.8(7)
F1 C12 C11 117.8(5)
F1 C12 C13 118.6(5)
C11 C12 C13 123.6(5)
C14 C13 C12 115.9(5)
C14 C13 I2 122.5(4)
C12 C13 I2 121.6(4)
C13 C14 F2 120.3(5)
C13 C14 C15 122.7(5)
F2 C14 C15 117.0(5)
F4 C16 C15 118.4(5)
F4 C16 C11 121.1(5)
C15 C16 C11 120.5(6)
C3 C4 C5 119.1(7)

loop_
_geom_bond_atom_site_label_1
_geom_bond_atom_site_label_2
_geom_bond_distance
I2 C13 2.095(5)
I1 C11 2.092(6)
F2 C14 1.352(6)
F3 C15 1.349(6)
F1 C12 1.352(6)
F4 C16 1.340(6)
C7 C8 1.391(8)
C7 C2 1.402(8)
C7 C6 1.406(8)
C2 C3 1.393(9)
C2 C1 1.414(8)
N1 C1 1.316(7)
N1 C9 1.362(8)
C15 C16 1.360(8)
C15 C14 1.371(8)
C9 C8 1.348(8)
C3 C4 1.364(9)
C5 C6 1.349(9)
C5 C4 1.398(9)
C11 C12 1.357(7)
C11 C16 1.369(7)
C12 C13 1.383(7)
C13 C14 1.350(8)
